data_4328667
loop_
_publ_author_name
'El-Eulmi Bendeif'
'Ch\'erif F. Matta'
'Mark Stradiotto'
'Pierre Fertey'
'Claude Lecomte'

_publ_section_title
;
 Can a Formally Zwitterionic Rhodium(I) Complex Emulate the Charge Density
 of a Cationic Rhodium(I) Complex? A Combined Synchrotron X-ray and
 Theoretical Charge-Density Study
;
_journal_name_full 'Inorganic Chemistry'
_journal_page_first 3754
_journal_page_last 3769
_journal_paper_doi 10.1021/ic2026347
_journal_volume 51
_journal_year 2012
_chemical_formula_moiety 'C25 H38 N P Rh, C F3 O3 S'
_chemical_formula_sum 'C26 H38 F3 N O3 P Rh S'
_chemical_formula_weight 635.52
_space_group_IT_number 14
_symmetry_cell_setting monoclinic
_symmetry_space_group_name_Hall '-P 2yn'
_symmetry_space_group_name_H-M 'P 1 21/n 1'
_atom_sites_solution_hydrogens geom
_atom_sites_solution_primary direct
_atom_sites_solution_secondary difmap
_audit_creation_method MoPro
_cell_angle_alpha 90.000(2)
_cell_angle_beta 103.452(1)
_cell_angle_gamma 90.000(2)
_cell_formula_units_Z 4
_cell_length_a 9.9971(1)
_cell_length_b 20.1773(3)
_cell_length_c 14.1321(2)
_cell_measurement_reflns_used 57136
_cell_measurement_temperature 30(1)
_cell_measurement_theta_max 50.32
_cell_measurement_theta_min 1.56
_cell_volume 2772.44(6)
_computing_cell_refinement 'CrysAlis RED (Oxford Diffraction, 2008)'
_computing_data_collection 'CrysAlis CCD (Oxford Diffraction, 2008)'
_computing_data_reduction 'CrysAlis RED (Oxford Diffraction, 2008)'
_computing_structure_refinement 'MoPro (J. Appl. Cryst. 2005, 38, 38-54)'
_computing_structure_solution 'SHELXS97 (Sheldrick, 1997)'
_diffrn_ambient_temperature 30(1)
_diffrn_measured_fraction_theta_full 0.891
_diffrn_measured_fraction_theta_max 0.891
_diffrn_measurement_device_type 'High Resolution Diffractometer CRISTAL, SOLEIL, Saint Aubin, France'
_diffrn_measurement_method \w
_diffrn_radiation_monochromator 'Double crystal Si 111'
_diffrn_radiation_source Synchrotron
_diffrn_radiation_type Synchrotron
_diffrn_radiation_wavelength 0.54856
_diffrn_reflns_av_R_equivalents 0.0680
_diffrn_reflns_av_sigmaI/netI 0.01888
_diffrn_reflns_limit_h_max 27
_diffrn_reflns_limit_h_min -27
_diffrn_reflns_limit_k_max 56
_diffrn_reflns_limit_k_min 0
_diffrn_reflns_limit_l_max 38
_diffrn_reflns_limit_l_min 0
_diffrn_reflns_number 57136
_diffrn_reflns_theta_full 50.317
_diffrn_reflns_theta_max 50.32
_diffrn_reflns_theta_min 1.56
_exptl_absorpt_coefficient_mu 0.335
_exptl_absorpt_correction_T_max 0.988
_exptl_absorpt_correction_T_min 0.959
_exptl_absorpt_correction_type empirical
_exptl_absorpt_process_details '(SORTAV; Blessing, 1997)'
_exptl_crystal_colour Orange
_exptl_crystal_density_diffrn 1.523
_exptl_crystal_description Cuboid
_exptl_crystal_F_000 1312
_exptl_crystal_size_max 0.130
_exptl_crystal_size_mid 0.120
_exptl_crystal_size_min 0.100
_refine_diff_density_max 0.113
_refine_diff_density_min -0.120
_refine_diff_density_rms 0.024
_refine_ls_extinction_method none
_refine_ls_goodness_of_fit_ref 1.970
_refine_ls_hydrogen_treatment mixed
_refine_ls_matrix_type full
_refine_ls_number_parameters 1569
_refine_ls_number_reflns 57136
_refine_ls_number_restraints 494
_refine_ls_restrained_S_all 1.970
_refine_ls_R_factor_all 0.0299
_refine_ls_R_factor_gt 0.0342
_refine_ls_shift/su_max 0.013
_refine_ls_shift/su_mean 0.000
_refine_ls_structure_factor_coef F
_refine_ls_weighting_details 'calc w=1/[\s^2^(Fo^2^)]'
_refine_ls_weighting_scheme calc
_refine_ls_wR_factor_gt 0.0317
_refine_ls_wR_factor_ref 0.0214
_reflns_number_gt 47301
_reflns_number_total 57136
_reflns_threshold_expression >2.0sigma(I)
_cod_data_source_file ic2026347_si_002_1.cif
_cod_data_source_block 1c
_cod_original_sg_symbol_Hall 'P 2yn'
_cod_database_code 4328667

loop_
_publ_contact_author_name
_publ_contact_author_address
'Matta, Cherif'
; 
Department of Chemistry and Physics, Mount Saint Vincent University, Halifax,
Nova Scotia, Canada B3M 2J6.
;
'Lecomte, Claude'
;
Laboratoire de Cristallographie, R\'esonance Magn\'etique et Mod\'elisations
(CRM2, UMR CNRS 7036)
Institut Jean Barriol
Universit\'e de Lorraine
BP 70239
Boulevard des Aiguillettes
54506 Vandoeuvre-l\`es Nancy
France
;

loop_
_publ_contact_author_email
_publ_contact_author_phone
Cherif.Matta@msvu.ca
;
1-902-457-6142
;
claude.Lecomte@crm2.uhp-nancy.fr
;
33-(0)3-83-68-48-65
;

loop_
_symmetry_equiv_pos_as_xyz
'x, y, z'
'-x+1/2, y+1/2, -z+1/2'
'-x, -y, -z'
'x-1/2, -y-1/2, z-1/2'

loop_
_atom_site_type_symbol
_atom_site_label
_atom_site_fract_x
_atom_site_fract_y
_atom_site_fract_z
_atom_site_U_iso_or_equiv
_atom_site_adp_type
_atom_site_occupancy
_atom_site_symmetry_multiplicity
_atom_site_calc_flag
_atom_site_refinement_flags
Rh Rh1 0.940161(3) 0.855771(1) 0.297759(2) 0.007147(1) Uani 1 1 d .
P P1 0.703739(1) 0.857495(4) 0.273176(1) 0.007755(1) Uani 1 1 d .
N N1 0.89811(2) 0.88170(1) 0.14069(2) 0.008896(1) Uani 1 1 d .
C C1 0.69544(3) 0.91773(1) -0.00369(2) 0.010082(1) Uani 1 1 d .
C C2 0.75194(2) 0.89379(1) 0.09931(2) 0.008774(1) Uani 1 1 d .
C C3 0.65003(2) 0.87956(1) 0.14568(2) 0.008849(1) Uani 1 1 d .
C C3A 0.51543(3) 0.88775(1) 0.07477(2) 0.009283(1) Uani 1 1 d .
C C4 0.37924(3) 0.87578(1) 0.08117(2) 0.011527(1) Uani 1 1 d .
C C5 0.27245(3) 0.88495(1) -0.00225(2) 0.01214(1) Uani 1 1 d .
C C6 0.30006(3) 0.90607(1) -0.09059(2) 0.01215(1) Uani 1 1 d .
C C7 0.43624(3) 0.91868(1) -0.09688(2) 0.01155(1) Uani 1 1 d .
C C7A 0.54246(3) 0.90930(1) -0.01436(2) 0.009633(1) Uani 1 1 d .
C C13 1.17136(3) 0.84957(1) 0.31675(2) 0.011074(1) Uani 1 1 d .
C C12 1.13560(3) 0.91236(1) 0.34329(2) 0.01082(1) Uani 1 1 d .
C C14 1.14775(3) 0.93620(1) 0.44670(2) 0.01282(1) Uani 1 1 d .
C C15 1.09377(3) 0.88603(1) 0.51163(2) 0.01233(1) Uani 1 1 d .
C C16 0.97131(3) 0.84594(1) 0.45440(2) 0.010233(1) Uani 1 1 d .
C C17 0.98439(3) 0.78377(1) 0.41148(2) 0.010086(1) Uani 1 1 d .
C C18 1.11932(3) 0.74909(1) 0.41178(2) 0.01214(1) Uani 1 1 d .
C C19 1.23189(3) 0.79486(1) 0.38831(2) 0.01259(1) Uani 1 1 d .
C C8 0.59618(3) 0.78581(1) 0.28954(2) 0.010746(1) Uani 1 1 d .
C C20 0.63421(4) 0.72660(1) 0.23185(3) 0.01519(1) Uani 1 1 d .
C C21 0.60913(3) 0.76991(1) 0.39797(2) 0.01306(1) Uani 1 1 d .
C C9 0.65258(3) 0.92869(1) 0.34047(2) 0.010325(1) Uani 1 1 d .
C C22 0.73283(3) 0.99039(1) 0.32032(2) 0.01341(1) Uani 1 1 d .
C C23 0.49686(3) 0.94200(2) 0.31967(3) 0.01572(1) Uani 1 1 d .
C C10 0.98030(3) 0.93752(1) 0.11329(2) 0.01218(1) Uani 1 1 d .
C C11 0.93524(3) 0.81874(1) 0.09470(2) 0.01229(1) Uani 1 1 d .
S S1 1.158134(1) 1.093371(2) 0.233554(1) 0.010645(1) Uani 1 1 d .
O O1 1.04672(4) 1.07471(2) 0.27877(3) 0.01696(1) Uani 1 1 d .
O O2 1.12261(4) 1.14358(1) 0.15791(2) 0.01502(1) Uani 1 1 d .
O O3 1.23999(4) 1.03869(1) 0.21110(3) 0.01529(1) Uani 1 1 d .
C C24 1.27937(5) 1.13791(2) 0.33149(3) 0.01899(2) Uani 1 1 d .
F F1 1.31924(8) 1.09951(3) 0.41080(4) 0.02656(3) Uani 1 1 d .
F F2 1.39366(7) 1.15645(4) 0.30334(5) 0.02926(3) Uani 1 1 d .
F F3 1.22091(9) 1.19303(3) 0.35839(5) 0.02969(3) Uani 1 1 d .
H H1 0.7363(9) 0.8912(5) -0.0573(5) 0.02764(8) Uani 1 1 calc R
H H2 0.7209(10) 0.9694(2) -0.0113(7) 0.02708(8) Uani 1 1 calc R
H H4 0.359(1) 0.8582(5) 0.1490(4) 0.02861(8) Uani 1 1 calc R
H H5 0.1663(5) 0.8746(5) -0.0020(8) 0.02914(8) Uani 1 1 calc R
H H6 0.2166(8) 0.9116(5) -0.1544(5) 0.02815(8) Uani 1 1 calc R
H H7 0.4575(10) 0.9336(5) -0.1655(4) 0.02860(8) Uani 1 1 calc R
H H13 1.181(1) 0.8442(4) 0.2414(4) 0.02804(8) Uani 1 1 calc R
H H12 1.1280(10) 0.9527(3) 0.2899(5) 0.02791(8) Uani 1 1 calc R
H H141 1.2550(5) 0.9501(5) 0.4761(7) 0.03030(8) Uani 1 1 calc R
H H142 1.0943(9) 0.9836(3) 0.4431(7) 0.03105(8) Uani 1 1 calc R
H H151 1.063(1) 0.9125(4) 0.5706(5) 0.03119(8) Uani 1 1 calc R
H H152 1.1730(8) 0.8512(4) 0.5473(7) 0.02831(8) Uani 1 1 calc R
H H16 0.8716(6) 0.8559(4) 0.4716(7) 0.02756(8) Uani 1 1 calc R
H H17 0.8948(6) 0.7506(4) 0.3999(7) 0.02675(8) Uani 1 1 calc R
H H181 1.0956(10) 0.7093(3) 0.3583(5) 0.02995(8) Uani 1 1 calc R
H H182 1.1534(10) 0.7243(4) 0.4819(4) 0.02979(8) Uani 1 1 calc R
H H191 1.3010(8) 0.7629(4) 0.3591(7) 0.03213(8) Uani 1 1 calc R
H H192 1.2933(9) 0.8175(4) 0.4544(4) 0.02886(8) Uani 1 1 calc R
H H8 0.4897(5) 0.8009(4) 0.2572(6) 0.02519(8) Uani 1 1 calc R
H H201 0.7386(5) 0.7129(5) 0.2567(8) 0.03566(8) Uani 1 1 calc R
H H202 0.5745(10) 0.6854(4) 0.2433(8) 0.03717(8) Uani 1 1 calc R
H H203 0.612(1) 0.7402(5) 0.1575(3) 0.03623(8) Uani 1 1 calc R
H H211 0.5501(9) 0.7273(3) 0.4040(7) 0.03418(8) Uani 1 1 calc R
H H212 0.7110(5) 0.7569(5) 0.4336(6) 0.03374(8) Uani 1 1 calc R
H H213 0.570(1) 0.8085(4) 0.4346(6) 0.03463(8) Uani 1 1 calc R
H H9 0.6917(10) 0.9173(4) 0.4181(3) 0.02490(8) Uani 1 1 calc R
H H221 0.8398(4) 0.9869(5) 0.3509(8) 0.03418(8) Uani 1 1 calc R
H H222 0.710(1) 0.9996(5) 0.2445(3) 0.03392(8) Uani 1 1 calc R
H H223 0.699(1) 1.0327(3) 0.3521(7) 0.03543(8) Uani 1 1 calc R
H H231 0.4413(9) 0.8993(4) 0.3320(9) 0.03689(8) Uani 1 1 calc R
H H232 0.475(1) 0.9806(4) 0.3647(7) 0.03665(8) Uani 1 1 calc R
H H233 0.456(1) 0.9602(5) 0.2484(4) 0.03662(8) Uani 1 1 calc R
H H101 1.0877(4) 0.9294(5) 0.1403(7) 0.03275(8) Uani 1 1 calc R
H H102 0.969(1) 0.9416(5) 0.0367(3) 0.03301(8) Uani 1 1 calc R
H H103 0.953(1) 0.9829(3) 0.1423(7) 0.03419(8) Uani 1 1 calc R
H H111 1.0418(5) 0.8094(5) 0.1239(7) 0.03279(8) Uani 1 1 calc R
H H112 0.911(1) 0.8253(5) 0.0178(3) 0.03331(8) Uani 1 1 calc R
H H113 0.8817(10) 0.7778(3) 0.1160(7) 0.03427(8) Uani 1 1 calc R

loop_
_atom_site_aniso_label
_atom_site_aniso_U_11
_atom_site_aniso_U_22
_atom_site_aniso_U_33
_atom_site_aniso_U_12
_atom_site_aniso_U_13
_atom_site_aniso_U_23
Rh1 0.006378(1) 0.008095(1) 0.006793(1) -0.000168(1) 0.002359(1) 0.000461(1)
P1 0.00695(2) 0.00904(2) 0.00707(2) -0.00016(1) 0.00245(2) 0.00054(1)
N1 0.00812(6) 0.01002(5) 0.00838(6) -0.00044(4) 0.00317(5) -0.00015(4)
C1 0.01023(7) 0.01169(6) 0.00805(7) -0.00041(5) 0.00315(6) 0.00094(5)
C2 0.00826(6) 0.01039(6) 0.00743(7) -0.00037(5) 0.00266(6) 0.00039(5)
C3 0.00795(6) 0.01109(6) 0.00732(7) -0.00024(5) 0.00277(6) 0.00047(5)
C3A 0.00821(6) 0.01128(6) 0.00800(7) 0.000003(5) 0.00230(6) 0.00028(5)
C4 0.00861(7) 0.01568(8) 0.00982(8) -0.00025(6) 0.00240(6) 0.00075(6)
C5 0.00910(7) 0.01536(8) 0.01120(9) 0.00030(6) 0.00166(7) -0.00027(6)
C6 0.01059(8) 0.01462(8) 0.01022(8) 0.00096(6) 0.00063(7) -0.000001(6)
C7 0.01114(8) 0.01418(7) 0.00851(8) 0.00075(6) 0.00129(7) 0.00102(6)
C7A 0.00947(7) 0.01117(6) 0.00776(7) 0.00020(5) 0.00201(6) 0.00053(5)
C13 0.00919(7) 0.01232(7) 0.01144(9) -0.00038(5) 0.00371(7) 0.00041(6)
C12 0.01118(7) 0.01045(6) 0.01029(8) -0.00164(5) 0.00272(7) 0.00070(5)
C14 0.01447(9) 0.01189(7) 0.01121(9) -0.00282(6) 0.00239(7) -0.00075(6)
C15 0.01320(8) 0.01345(7) 0.00962(8) -0.00164(6) 0.00238(7) -0.00045(6)
C16 0.00974(7) 0.01125(6) 0.00938(8) -0.00017(5) 0.00313(6) 0.00031(5)
C17 0.00908(6) 0.00965(6) 0.01098(8) -0.00044(5) 0.00244(6) 0.00125(5)
C18 0.01103(7) 0.01018(6) 0.01451(9) 0.00125(5) 0.00312(7) 0.00150(6)
C19 0.00898(7) 0.01330(7) 0.01482(10) 0.00137(6) 0.00280(7) 0.00123(6)
C8 0.00979(7) 0.01161(7) 0.01045(8) -0.00169(5) 0.00313(6) 0.00096(5)
C20 0.0175(1) 0.01204(7) 0.0156(1) -0.00287(7) 0.00594(9) -0.00176(7)
C21 0.01202(8) 0.01523(8) 0.01156(9) -0.00165(6) 0.00399(7) 0.00270(6)
C9 0.00950(7) 0.01186(7) 0.00920(8) 0.00105(5) 0.00268(6) -0.00052(5)
C22 0.01423(9) 0.01129(7) 0.01375(10) -0.00045(6) 0.00266(8) -0.00127(6)
C23 0.01042(8) 0.01813(10) 0.0180(1) 0.00249(7) 0.00402(8) -0.00291(8)
C10 0.01096(7) 0.01349(7) 0.01181(9) -0.00239(6) 0.00409(7) 0.00114(6)
C11 0.01208(8) 0.01271(7) 0.01159(9) 0.00122(6) 0.00359(7) -0.00206(6)
S1 0.01231(2) 0.00964(2) 0.00996(2) 0.00126(1) 0.00506(2) 0.00135(1)
O1 0.01693(10) 0.01461(8) 0.0199(1) 0.00068(7) 0.01079(10) 0.00202(8)
O2 0.01867(10) 0.01339(7) 0.01261(9) 0.00431(7) 0.00566(8) 0.00403(6)
O3 0.01641(9) 0.01295(7) 0.0166(1) 0.00498(7) 0.00800(9) 0.00252(7)
C24 0.0228(1) 0.0212(1) 0.0119(1) -0.0053(1) 0.0035(1) -0.00050(8)
F1 0.0315(2) 0.0343(2) 0.0116(1) -0.0025(2) 0.0007(1) 0.0044(1)
F2 0.0245(2) 0.0410(3) 0.0203(2) -0.0161(2) 0.0027(2) 0.0006(2)
F3 0.0447(3) 0.0204(1) 0.0218(2) -0.0043(2) 0.0066(2) -0.0086(1)
H1 0.0263(6) 0.0352(6) 0.0209(6) 0.0048(6) 0.0089(6) -0.0048(6)
H2 0.0293(6) 0.0196(6) 0.0299(6) -0.0039(6) 0.0040(6) 0.0046(6)
H4 0.0233(6) 0.0424(6) 0.0197(6) -0.0024(6) 0.0082(6) 0.0068(6)
H5 0.0146(6) 0.0419(6) 0.0295(6) -0.0011(6) 0.0042(6) 0.0020(6)
H6 0.0212(6) 0.0398(6) 0.0202(6) 0.0014(6) -0.0033(6) 0.0024(6)
H7 0.0278(6) 0.0402(6) 0.0168(6) -0.00007(58) 0.0068(6) 0.0063(6)
H13 0.0374(6) 0.0211(6) 0.0242(6) 0.00038(58) 0.0089(6) 0.0069(6)
H12 0.0326(6) 0.0318(6) 0.0193(6) 0.0033(6) 0.0117(6) -0.0007(6)
H141 0.0234(6) 0.0378(6) 0.0272(6) -0.0096(6) 0.0013(6) -0.00046(58)
H142 0.0386(6) 0.0222(6) 0.0309(6) 0.0056(6) 0.0106(6) -0.00033(58)
H151 0.0372(6) 0.0315(6) 0.0246(6) -0.0040(6) 0.0133(6) -0.0087(6)
H152 0.0234(6) 0.0281(6) 0.0308(6) 0.0019(6) 0.0015(6) 0.0062(6)
H16 0.0192(6) 0.0309(6) 0.0326(6) 0.0008(6) 0.0122(6) -0.0031(6)
H17 0.0205(6) 0.0224(6) 0.0358(6) -0.0067(6) 0.0069(6) -0.00034(58)
H181 0.0299(6) 0.0249(6) 0.0334(6) -0.0009(6) 0.0080(6) -0.0082(6)
H182 0.0277(6) 0.0332(6) 0.0263(6) 0.0037(6) 0.0037(6) 0.0112(6)
H191 0.0274(6) 0.0302(6) 0.0389(6) 0.0084(6) 0.0162(6) 0.0008(6)
H192 0.0271(6) 0.0321(6) 0.0244(6) -0.0047(6) -0.00027(58) 0.00030(58)
H8 0.0166(6) 0.0293(6) 0.0275(6) 0.0023(6) 0.0018(6) -0.0013(6)
H201 0.0267(6) 0.0372(6) 0.0399(6) 0.0036(6) 0.0027(6) -0.0077(6)
H202 0.0439(6) 0.0230(6) 0.0448(6) -0.0112(6) 0.0218(6) -0.0035(6)
H203 0.0522(6) 0.0327(6) 0.0222(6) 0.0036(6) 0.0107(6) 0.0010(6)
H211 0.0391(6) 0.0314(6) 0.0302(6) -0.0154(6) 0.0085(6) 0.0027(6)
H212 0.0203(6) 0.0505(6) 0.0285(6) 0.0040(6) 0.0035(6) 0.0080(6)
H213 0.0439(6) 0.0309(6) 0.0285(6) 0.0092(6) 0.0141(6) 0.00052(58)
H9 0.0281(6) 0.0293(6) 0.0153(6) -0.0018(6) 0.0020(6) 0.0030(6)
H221 0.0208(6) 0.0318(6) 0.0471(6) 0.0016(6) 0.0042(6) 0.0050(6)
H222 0.0430(6) 0.0354(6) 0.0205(6) -0.0083(6) 0.0034(6) 0.0026(6)
H223 0.0400(6) 0.0223(6) 0.0439(6) 0.0008(6) 0.0194(6) -0.0077(6)
H231 0.0264(6) 0.0299(6) 0.0526(6) -0.0020(6) 0.0113(6) 0.0046(6)
H232 0.0290(6) 0.0404(6) 0.0387(6) 0.0049(6) 0.0084(6) -0.0172(6)
H233 0.0288(6) 0.0514(6) 0.0279(6) 0.0069(6) 0.0060(6) 0.0064(6)
H101 0.0181(6) 0.0363(6) 0.0411(6) -0.0013(6) 0.0029(6) 0.0095(6)
H102 0.0389(6) 0.0398(6) 0.0182(6) -0.0108(6) 0.0047(6) 0.0035(6)
H103 0.0383(6) 0.0230(6) 0.0417(6) -0.0018(6) 0.0205(6) -0.0048(6)
H111 0.0192(6) 0.0360(6) 0.0403(6) 0.0047(6) 0.0020(6) -0.0092(6)
H112 0.0467(6) 0.0332(6) 0.0183(6) 0.0075(6) 0.0076(6) 0.00038(58)
H113 0.0380(6) 0.0244(6) 0.0411(6) -0.0055(6) 0.0209(6) -0.0017(6)

loop_
_atom_type_symbol
_atom_type_description
_atom_type_scat_dispersion_real
_atom_type_scat_dispersion_imag
_atom_type_scat_source
C C 0.001 0.001 'Su & Coppens, Acta. Cryst. (1997) A53, 749 '
H H 0.000 0.000 'Su & Coppens, Acta. Cryst. (1997) A53, 749 '
N N 0.003 0.002 'Su & Coppens, Acta. Cryst. (1997) A53, 749 '
O O 0.006 0.003 'Su & Coppens, Acta. Cryst. (1997) A53, 749 '
F F 0.010 0.006 'Su & Coppens, Acta. Cryst. (1997) A53, 749 '
P P 0.065 0.056 'Su & Coppens, Acta. Cryst. (1997) A53, 749 '
S S 0.081 0.074 'Su & Coppens, Acta. Cryst. (1997) A53, 749 '
Rh Rh -3.028 0.583 'Su & Coppens, Acta. Cryst. (1997) A53, 749 '

loop_
_geom_angle_atom_site_label_1
_geom_angle_atom_site_label_2
_geom_angle_atom_site_label_3
_geom_angle
Rh1 P1 C8 125.06(1)
Rh1 P1 C9 109.185(9)
Rh1 P1 C3 102.098(9)
Rh1 N1 C2 112.19(2)
Rh1 N1 C10 116.58(2)
Rh1 N1 C11 102.89(2)
Rh1 C17 C16 72.26(2)
Rh1 C17 C18 110.12(2)
Rh1 C17 H17 106.5(5)
Rh1 C16 C17 69.45(2)
Rh1 C16 C15 113.41(2)
Rh1 C16 H16 106.7(5)
Rh1 C12 C13 73.63(1)
Rh1 C12 C14 108.04(2)
Rh1 C12 H12 105.4(5)
Rh1 C13 C12 70.30(2)
Rh1 C13 C19 110.79(2)
Rh1 C13 H13 102.2(5)
P1 Rh1 N1 84.089(6)
P1 Rh1 C17 98.574(7)
P1 Rh1 C16 93.083(7)
P1 Rh1 C12 146.664(7)
P1 Rh1 C13 177.082(7)
P1 C8 C21 111.74(2)
P1 C8 C20 108.53(2)
P1 C8 H8 105.4(5)
P1 C9 C23 115.06(2)
P1 C9 C22 108.20(2)
P1 C9 H9 105.8(5)
P1 C3 C2 116.61(2)
P1 C3 C3A 135.18(2)
N1 Rh1 C17 150.405(9)
N1 Rh1 C16 171.174(9)
N1 Rh1 C12 96.740(9)
N1 Rh1 C13 94.700(10)
N1 C2 C3 124.14(3)
N1 C2 C1 123.55(3)
N1 C10 H102 112.8(5)
N1 C10 H101 111.1(5)
N1 C10 H103 109.9(5)
N1 C11 H111 107.7(5)
N1 C11 H112 108.3(5)
N1 C11 H113 109.9(5)
C1 C2 C3 112.09(2)
C1 C7A C3A 110.11(2)
C1 C7A C7 128.60(4)
C2 N1 C10 109.18(2)
C2 N1 C11 106.90(2)
C2 C3 C3A 108.21(3)
C2 C1 C7A 101.70(2)
C2 C1 H1 113.5(5)
C2 C1 H2 111.0(5)
C3 P1 C8 105.68(1)
C3 P1 C9 105.41(1)
C3 C3A C7A 107.65(3)
C3 C3A C4 132.44(4)
C3A C7A C7 121.28(3)
C3A C4 C5 118.75(3)
C3A C4 H4 119.5(6)
C4 C3A C7A 119.85(3)
C4 C5 C6 121.10(4)
C4 C5 H5 121.7(6)
C5 C6 C7 120.22(3)
C5 C6 H6 119.9(5)
C5 C4 H4 121.7(6)
C6 C5 H5 117.1(6)
C6 C7 C7A 118.79(3)
C6 C7 H7 120.1(5)
C7 C6 H6 119.8(5)
C7A C1 H1 114.4(5)
C7A C1 H2 110.7(5)
C7A C7 H7 121.1(5)
C13 Rh1 C17 81.17(1)
C13 Rh1 C16 88.50(1)
C13 Rh1 C12 36.07(1)
C13 C12 C14 125.50(3)
C13 C12 H12 118.0(5)
C13 C19 C18 112.19(2)
C13 C19 H192 108.8(5)
C13 C19 H191 111.4(5)
C12 Rh1 C17 96.740(9)
C12 Rh1 C16 81.03(1)
C12 C13 C19 124.60(3)
C12 C13 H13 116.0(5)
C12 C14 C15 113.81(2)
C12 C14 H142 107.7(5)
C12 C14 H141 107.4(5)
C14 C12 H12 113.8(5)
C14 C15 C16 112.27(3)
C14 C15 H152 112.3(5)
C14 C15 H151 109.4(5)
C15 C16 C17 123.58(3)
C15 C16 H16 116.2(5)
C15 C14 H142 111.6(5)
C15 C14 H141 112.9(5)
C16 Rh1 C17 38.28(1)
C16 C17 C18 125.37(3)
C16 C17 H17 116.8(5)
C16 C15 H152 108.0(5)
C16 C15 H151 109.2(5)
C17 C16 H16 115.9(5)
C17 C18 C19 114.41(2)
C17 C18 H182 107.6(5)
C17 C18 H181 106.7(5)
C18 C17 H17 114.4(5)
C18 C19 H192 111.0(5)
C18 C19 H191 106.4(5)
C19 C13 H13 117.4(5)
C19 C18 H182 112.2(5)
C19 C18 H181 110.0(5)
C8 P1 C9 107.66(1)
C8 C21 H211 109.2(5)
C8 C21 H212 111.9(5)
C8 C21 H213 112.2(5)
C8 C20 H201 111.9(6)
C8 C20 H203 107.7(6)
C8 C20 H202 108.1(6)
C20 C8 C21 112.97(2)
C20 C8 H8 109.2(5)
C21 C8 H8 108.7(5)
C9 C23 H233 112.7(6)
C9 C23 H232 110.7(6)
C9 C23 H231 111.9(6)
C9 C22 H223 109.8(6)
C9 C22 H221 113.0(5)
C9 C22 H222 109.4(5)
C22 C9 C23 111.73(3)
C22 C9 H9 105.9(5)
C23 C9 H9 109.6(5)
C10 N1 C11 108.46(3)
S1 C24 F1 111.09(3)
S1 C24 F2 111.56(3)
S1 C24 F3 111.10(3)
O1 S1 O3 115.26(2)
O1 S1 O2 114.92(2)
O1 S1 C24 103.44(2)
O2 S1 O3 114.96(2)
O2 S1 C24 102.54(2)
O3 S1 C24 103.21(2)
F1 C24 F2 107.39(6)
F1 C24 F3 107.66(5)
F2 C24 F3 107.86(7)
H1 C1 H2 105.6(7)
H141 C14 H142 102.7(7)
H151 C15 H152 105.4(8)
H181 C18 H182 105.3(7)
H191 C19 H192 106.9(7)
H201 C20 H203 111.1(9)
H201 C20 H202 107.0(8)
H202 C20 H203 111.1(8)
H211 C21 H212 104.7(8)
H211 C21 H213 106.4(8)
H212 C21 H213 111.9(8)
H221 C22 H223 106.0(8)
H221 C22 H222 112.4(9)
H222 C22 H223 105.9(8)
H231 C23 H233 109.8(9)
H231 C23 H232 108.0(9)
H232 C23 H233 103.3(9)
H101 C10 H102 103.5(8)
H101 C10 H103 109.0(8)
H102 C10 H103 110.4(8)
H111 C11 H112 112.5(8)
H111 C11 H113 106.0(8)
H112 C11 H113 112.2(8)

loop_
_geom_bond_atom_site_label_1
_geom_bond_atom_site_label_2
_geom_bond_distance
Rh1 P1 2.30785(7)
Rh1 N1 2.2234(2)
Rh1 C17 2.1350(2)
Rh1 C16 2.1717(3)
Rh1 C12 2.2249(2)
Rh1 C13 2.2675(3)
P1 C8 1.8486(3)
P1 C9 1.8590(3)
P1 C3 1.8118(3)
N1 C2 1.4626(3)
N1 C10 1.4972(4)
N1 C11 1.5119(4)
C1 C2 1.5127(3)
C1 C7A 1.5110(4)
C1 H1 1.082(4)
C1 H2 1.084(4)
C2 C3 1.3640(4)
C3 C3A 1.4883(3)
C3A C7A 1.4166(4)
C3A C4 1.4062(4)
C4 C5 1.4065(3)
C4 H4 1.083(4)
C5 C6 1.4060(5)
C5 H5 1.083(4)
C6 C7 1.4080(4)
C6 H6 1.083(4)
C7 C7A 1.3955(3)
C7 H7 1.083(4)
C13 C12 1.3915(4)
C13 C19 1.5240(4)
C13 H13 1.098(4)
C12 C14 1.5162(4)
C12 H12 1.101(4)
C14 C15 1.5455(4)
C14 H142 1.091(4)
C14 H141 1.092(4)
C15 C16 1.5319(3)
C15 H152 1.091(9)
C15 H151 1.092(4)
C16 C17 1.4127(4)
C16 H16 1.098(4)
C17 C18 1.5187(4)
C17 H17 1.099(4)
C18 C19 1.5503(4)
C18 H182 1.091(4)
C18 H181 1.091(4)
C19 H192 1.092(4)
C19 H191 1.094(4)
C8 C21 1.5413(4)
C8 C20 1.5429(4)
C8 H8 1.100(4)
C20 H201 1.058(4)
C20 H203 1.059(4)
C20 H202 1.058(9)
C21 H211 1.057(4)
C21 H212 1.058(4)
C21 H213 1.059(9)
C9 C23 1.5393(4)
C9 C22 1.5429(4)
C9 H9 1.100(4)
C22 H223 1.058(4)
C22 H221 1.059(4)
C22 H222 1.059(4)
C23 H233 1.059(4)
C23 H232 1.060(9)
C23 H231 1.061(9)
C10 H102 1.066(4)
C10 H101 1.066(4)
C10 H103 1.066(4)
C11 H111 1.065(4)
C11 H112 1.066(4)
C11 H113 1.066(4)
S1 O3 1.4520(3)
S1 O2 1.4555(3)
S1 O1 1.4567(4)
S1 C24 1.8471(3)
C24 F1 1.3445(6)
C24 F2 1.3473(9)
C24 F3 1.3513(8)

loop_
_geom_torsion_atom_site_label_1
_geom_torsion_atom_site_label_2
_geom_torsion_atom_site_label_3
_geom_torsion_atom_site_label_4
_geom_torsion
Rh1 P1 C8 C21 73.82(2)
Rh1 P1 C8 C20 -51.39(2)
Rh1 P1 C8 H8 -168.3(4)
Rh1 P1 C9 C23 171.94(2)
Rh1 P1 C9 C22 46.20(2)
Rh1 P1 C9 H9 -66.9(5)
Rh1 P1 C3 C2 -4.46(1)
Rh1 P1 C3 C3A 176.90(2)
Rh1 N1 C2 C3 -11.01(1)
Rh1 N1 C2 C1 174.84(2)
Rh1 N1 C10 H102 169.2(3)
Rh1 N1 C10 H101 53.5(6)
Rh1 N1 C10 H103 -67.1(6)
Rh1 N1 C11 H111 -62.0(6)
Rh1 N1 C11 H112 176.0(3)
Rh1 N1 C11 H113 53.1(6)
Rh1 C17 C16 C15 -105.10(2)
Rh1 C17 C16 H16 99.1(5)
Rh1 C17 C18 C19 37.85(2)
Rh1 C17 C18 H182 163.3(4)
Rh1 C17 C18 H181 -84.1(5)
Rh1 C16 C17 C18 102.47(2)
Rh1 C16 C17 H17 -99.9(5)
Rh1 C16 C15 C14 12.63(2)
Rh1 C16 C15 H152 -111.8(6)
Rh1 C16 C15 H151 134.1(6)
Rh1 C12 C13 C19 -102.18(2)
Rh1 C12 C13 H13 94.3(5)
Rh1 C12 C14 C15 37.10(2)
Rh1 C12 C14 H142 -87.1(5)
Rh1 C12 C14 H141 162.9(4)
Rh1 C13 C12 C14 100.77(2)
Rh1 C13 C12 H12 -99.0(5)
Rh1 C13 C19 C18 12.06(2)
Rh1 C13 C19 H192 -111.1(5)
Rh1 C13 C19 H191 131.3(6)
P1 Rh1 N1 C2 5.51(2)
P1 Rh1 N1 C10 132.44(2)
P1 Rh1 N1 C11 -109.03(1)
P1 Rh1 C17 C16 -84.07(2)
P1 Rh1 C17 C18 153.92(1)
P1 Rh1 C17 H17 29.4(4)
P1 Rh1 C16 C17 99.95(2)
P1 Rh1 C16 C15 -141.27(2)
P1 Rh1 C16 H16 -12.1(4)
P1 Rh1 C12 C13 -178.22(2)
P1 Rh1 C12 C14 59.05(2)
P1 Rh1 C12 H12 -62.9(5)
P1 Rh1 C13 C12 160.36(2)
P1 Rh1 C13 C19 -79.03(2)
P1 Rh1 C13 H13 46.9(5)
P1 C8 C21 H211 -177.2(3)
P1 C8 C21 H212 -61.8(6)
P1 C8 C21 H213 65.0(6)
P1 C8 C20 H201 60.8(6)
P1 C8 C20 H203 -61.6(6)
P1 C8 C20 H202 178.3(3)
P1 C9 C23 H233 -69.4(6)
P1 C9 C23 H232 175.3(3)
P1 C9 C23 H231 54.9(6)
P1 C9 C22 H223 174.5(3)
P1 C9 C22 H221 -67.4(6)
P1 C9 C22 H222 58.7(6)
P1 C3 C2 N1 10.65(2)
P1 C3 C2 C1 -174.60(2)
P1 C3 C3A C7A 177.01(2)
P1 C3 C3A C4 -5.88(2)
N1 Rh1 P1 C8 118.44(1)
N1 Rh1 P1 C9 -112.01(1)
N1 Rh1 P1 C3 -0.77(1)
N1 Rh1 C17 C16 -177.20(2)
N1 Rh1 C17 C18 60.79(2)
N1 Rh1 C17 H17 -63.7(5)
N1 Rh1 C16 C17 170.96(2)
N1 Rh1 C16 C15 -70.26(2)
N1 Rh1 C16 H16 58.9(5)
N1 Rh1 C12 C13 -88.73(2)
N1 Rh1 C12 C14 148.53(2)
N1 Rh1 C12 H12 26.5(4)
N1 Rh1 C13 C12 95.00(2)
N1 Rh1 C13 C19 -144.39(2)
N1 Rh1 C13 H13 -18.5(4)
N1 C2 C3 C3A -170.36(2)
N1 C2 C1 C7A 169.68(2)
N1 C2 C1 H1 46.3(5)
N1 C2 C1 H2 -72.5(5)
C1 C2 N1 C10 44.03(2)
C1 C2 N1 C11 -73.09(2)
C1 C2 C3 C3A 4.38(2)
C1 C7A C3A C3 -1.60(2)
C1 C7A C3A C4 -179.13(2)
C1 C7A C7 C6 178.29(2)
C1 C7A C7 H7 0.6(5)
C2 N1 Rh1 C17 102.47(2)
C2 N1 Rh1 C16 -66.16(2)
C2 N1 Rh1 C12 -140.95(1)
C2 N1 Rh1 C13 -177.15(2)
C2 N1 C10 H102 -62.4(6)
C2 N1 C10 H101 -178.1(3)
C2 N1 C10 H103 61.3(6)
C2 N1 C11 H111 179.7(3)
C2 N1 C11 H112 57.7(6)
C2 N1 C11 H113 -65.2(6)
C2 C3 P1 C8 -136.56(2)
C2 C3 P1 C9 109.60(2)
C2 C3 C3A C7A -1.70(2)
C2 C3 C3A C4 175.40(2)
C2 C1 C7A C3A 3.88(2)
C2 C1 C7A C7 -174.79(2)
C3 P1 Rh1 C17 -151.05(1)
C3 P1 Rh1 C16 170.84(1)
C3 P1 Rh1 C12 92.51(1)
C3 P1 Rh1 C13 -66.37(1)
C3 P1 C8 C21 -168.60(2)
C3 P1 C8 C20 66.18(2)
C3 P1 C8 H8 -50.7(5)
C3 P1 C9 C23 62.90(2)
C3 P1 C9 C22 -62.83(2)
C3 P1 C9 H9 -175.9(3)
C3 C2 N1 C10 -141.81(2)
C3 C2 N1 C11 101.06(2)
C3 C2 C1 C7A -5.10(2)
C3 C2 C1 H1 -128.5(6)
C3 C2 C1 H2 112.7(5)
C3 C3A C7A C7 177.19(3)
C3 C3A C4 C5 -176.15(3)
C3 C3A C4 H4 1.7(5)
C3A C3 P1 C8 44.81(2)
C3A C3 P1 C9 -69.04(2)
C3A C7A C1 H1 126.6(6)
C3A C7A C1 H2 -114.2(5)
C3A C7A C7 C6 -0.25(2)
C3A C7A C7 H7 -177.9(3)
C3A C4 C5 C6 -0.40(2)
C3A C4 C5 H5 177.6(3)
C4 C3A C7A C7 -0.34(3)
C4 C5 C6 C7 -0.19(3)
C4 C5 C6 H6 178.4(3)
C5 C6 C7 C7A 0.52(3)
C5 C6 C7 H7 178.2(3)
C5 C4 C3A C7A 0.66(3)
C6 C5 C4 H4 -178.2(3)
C7 C7A C1 H1 -52.1(5)
C7 C7A C1 H2 67.2(5)
C7 C6 C5 H5 -178.3(3)
C7A C3A C4 H4 178.5(3)
C7A C7 C6 H6 -178.1(3)
C13 Rh1 P1 C8 52.84(1)
C13 Rh1 P1 C9 -177.62(1)
C13 Rh1 N1 C10 -50.23(2)
C13 Rh1 N1 C11 68.30(2)
C13 Rh1 C17 C16 98.87(2)
C13 Rh1 C17 C18 -23.14(2)
C13 Rh1 C17 H17 -147.6(4)
C13 Rh1 C16 C17 -77.60(2)
C13 Rh1 C16 C15 41.18(2)
C13 Rh1 C16 H16 170.4(4)
C13 Rh1 C12 C14 -122.74(2)
C13 Rh1 C12 H12 115.3(5)
C13 C12 Rh1 C17 64.86(2)
C13 C12 Rh1 C16 99.89(2)
C13 C12 C14 C15 -45.33(3)
C13 C12 C14 H142 -169.6(5)
C13 C12 C14 H141 80.4(5)
C13 C19 C18 C17 -33.01(3)
C13 C19 C18 H182 -156.1(5)
C13 C19 C18 H181 87.1(5)
C12 Rh1 P1 C8 -148.27(1)
C12 Rh1 P1 C9 -18.73(1)
C12 Rh1 N1 C10 -14.03(1)
C12 Rh1 N1 C11 104.51(2)
C12 Rh1 C17 C16 66.22(2)
C12 Rh1 C17 C18 -55.79(2)
C12 Rh1 C17 H17 179.7(3)
C12 Rh1 C16 C17 -113.07(2)
C12 Rh1 C16 C15 5.71(2)
C12 Rh1 C16 H16 134.9(5)
C12 Rh1 C13 C19 120.62(2)
C12 Rh1 C13 H13 -113.5(5)
C12 C13 Rh1 C17 -114.52(2)
C12 C13 Rh1 C16 -76.76(2)
C12 C13 C19 C18 91.92(2)
C12 C13 C19 H192 -31.2(5)
C12 C13 C19 H191 -148.9(5)
C12 C14 C15 C16 -33.70(3)
C12 C14 C15 H152 88.2(6)
C12 C14 C15 H151 -155.1(5)
C14 C12 Rh1 C17 -57.88(2)
C14 C12 Rh1 C16 -22.85(2)
C14 C12 C13 C19 -1.41(2)
C14 C12 C13 H13 -164.9(4)
C14 C15 C16 C17 92.75(2)
C14 C15 C16 H16 -111.5(5)
C15 C16 Rh1 C17 118.78(2)
C15 C16 C17 C18 -2.63(2)
C15 C16 C17 H17 155.0(4)
C15 C14 C12 H12 153.8(5)
C16 Rh1 P1 C8 -69.95(1)
C16 Rh1 P1 C9 59.60(1)
C16 Rh1 N1 C10 60.76(2)
C16 Rh1 N1 C11 179.30(2)
C16 Rh1 C17 C18 -122.01(2)
C16 Rh1 C17 H17 113.5(5)
C16 Rh1 C12 H12 -144.8(4)
C16 Rh1 C13 C19 43.85(2)
C16 Rh1 C13 H13 169.7(4)
C16 C17 C18 C19 -44.23(3)
C16 C17 C18 H182 81.3(5)
C16 C17 C18 H181 -166.1(5)
C16 C15 C14 H142 88.4(5)
C16 C15 C14 H141 -156.5(5)
C17 Rh1 P1 C8 -31.84(1)
C17 Rh1 P1 C9 97.71(1)
C17 Rh1 N1 C10 -130.60(2)
C17 Rh1 N1 C11 -12.07(2)
C17 Rh1 C16 H16 -112.0(5)
C17 Rh1 C12 H12 -179.9(3)
C17 Rh1 C13 C19 6.09(2)
C17 Rh1 C13 H13 132.0(5)
C17 C16 C15 H152 -31.6(5)
C17 C16 C15 H151 -145.8(5)
C17 C18 C19 H192 88.9(5)
C17 C18 C19 H191 -155.1(5)
C18 C17 C16 H16 -158.4(4)
C18 C19 C13 H13 -104.8(5)
C19 C13 C12 H12 158.8(4)
C19 C18 C17 H17 157.7(4)
C8 P1 C9 C23 -49.55(2)
C8 P1 C9 C22 -175.28(2)
C8 P1 C9 H9 71.6(5)
C20 C8 P1 C9 178.45(3)
C20 C8 C21 H211 -54.5(6)
C20 C8 C21 H212 61.0(6)
C20 C8 C21 H213 -172.2(4)
C21 C8 P1 C9 -56.33(2)
C21 C8 C20 H201 -63.7(6)
C21 C8 C20 H203 173.9(4)
C21 C8 C20 H202 53.8(6)
C9 P1 C8 H8 61.6(5)
C22 C9 C23 H233 54.4(6)
C22 C9 C23 H232 -60.8(6)
C22 C9 C23 H231 178.7(3)
C23 C9 C22 H223 46.8(6)
C23 C9 C22 H221 164.9(5)
C23 C9 C22 H222 -69.0(6)
C10 N1 C11 H111 62.1(6)
C10 N1 C11 H112 -59.9(6)
C10 N1 C11 H113 177.2(3)
C11 N1 C10 H102 53.7(6)
C11 N1 C10 H101 -61.9(6)
C11 N1 C10 H103 177.4(3)
O1 S1 C24 F1 57.34(5)
O1 S1 C24 F2 177.13(4)
O1 S1 C24 F3 -62.49(5)
O2 S1 C24 F1 177.14(4)
O2 S1 C24 F2 -63.08(4)
O2 S1 C24 F3 57.31(4)
O3 S1 C24 F1 -63.11(4)
O3 S1 C24 F2 56.67(5)
O3 S1 C24 F3 177.06(5)
H4 C4 C5 H5 -0.21(70)
H5 C5 C6 H6 0.34(70)
H6 C6 C7 H7 -0.41(68)
H13 C13 C12 H12 -4.7(6)
H13 C13 C19 H192 132.0(8)
H13 C13 C19 H191 14.4(7)
H12 C12 C14 H142 29.5(7)
H12 C12 C14 H141 -80.5(7)
H141 C14 C15 H152 -34.6(7)
H141 C14 C15 H151 82.1(8)
H142 C14 C15 H152 -149.6(7)
H142 C14 C15 H151 -33.0(7)
H151 C15 C16 H16 9.9(7)
H152 C15 C16 H16 124.1(8)
H16 C16 C17 H17 -0.8(6)
H17 C17 C18 H182 -76.8(7)
H17 C17 C18 H181 35.7(6)
H181 C18 C19 H192 -151.0(7)
H181 C18 C19 H191 -35.0(7)
H182 C18 C19 H192 -34.1(6)
H182 C18 C19 H191 81.8(7)
H8 C8 C21 H211 66.9(7)
H8 C8 C21 H212 -177.7(7)
H8 C8 C21 H213 -50.9(7)
H8 C8 C20 H201 175.2(8)
H8 C8 C20 H203 52.8(8)
H8 C8 C20 H202 -67.3(8)
H9 C9 C23 H233 171.5(7)
H9 C9 C23 H232 56.3(8)
H9 C9 C23 H231 -64.2(8)
H9 C9 C22 H223 -72.5(8)
H9 C9 C22 H221 45.6(8)
H9 C9 C22 H222 171.7(8)
